data_2207493
loop_
_publ_author_name
'Xiao, Feng-Ping'
'Li, Fen-Fang'
'Jin, Long-Fei'
'Wu, Yong-Fei'

_publ_section_title
;
 Methyl 5-bromosalicylate
;
_journal_coeditor_code CI6690
_journal_issue 12
_journal_name_full 'Acta Crystallographica Section E'
_journal_page_first o4171
_journal_page_last o4172
_journal_paper_doi 10.1107/S1600536805035567
_journal_volume 61
_journal_year 2005
_chemical_formula_iupac 'C8 H7 Br O3'
_chemical_formula_moiety 'C8 H7 Br O3'
_chemical_formula_sum 'C8 H7 Br O3'
_chemical_formula_weight 231.05
_chemical_name_systematic
;
Methyl 5-bromosalicylate
;
_space_group_IT_number 15
_symmetry_cell_setting monoclinic
_symmetry_space_group_name_Hall '-C 2yc'
_symmetry_space_group_name_H-M 'C 1 2/c 1'
_atom_sites_solution_hydrogens geom
_atom_sites_solution_primary direct
_atom_sites_solution_secondary difmap
_audit_creation_method SHELXL-97
_cell_angle_alpha 90.00
_cell_angle_beta 120.465(3)
_cell_angle_gamma 90.00
_cell_formula_units_Z 8
_cell_length_a 29.203(7)
_cell_length_b 4.0724(10)
_cell_length_c 16.679(4)
_cell_measurement_reflns_used 2046
_cell_measurement_temperature 273(2)
_cell_measurement_theta_max 27.13
_cell_measurement_theta_min 2.45
_cell_volume 1709.7(7)
_computing_cell_refinement 'SAINT-Plus (Bruker, 2001)'
_computing_data_collection 'SMART (Bruker, 2001)'
_computing_data_reduction SAINT-Plus
_computing_molecular_graphics 'SHELXTL (Bruker, 2001)'
_computing_publication_material SHELXTL
_computing_structure_refinement 'SHELXL97 (Sheldrick, 1997)'
_computing_structure_solution 'SHELXS97 (Sheldrick, 1997)'
_diffrn_ambient_temperature 273(2)
_diffrn_measured_fraction_theta_full 0.993
_diffrn_measured_fraction_theta_max 0.993
_diffrn_measurement_device_type 'Bruker SMART CCD area-detector'
_diffrn_measurement_method '\f and \w'
_diffrn_radiation_monochromator graphite
_diffrn_radiation_source 'fine-focus sealed tube'
_diffrn_radiation_type MoK\a
_diffrn_radiation_wavelength 0.71073
_diffrn_reflns_av_R_equivalents 0.0253
_diffrn_reflns_av_sigmaI/netI 0.0305
_diffrn_reflns_limit_h_max 34
_diffrn_reflns_limit_h_min -36
_diffrn_reflns_limit_k_max 5
_diffrn_reflns_limit_k_min -4
_diffrn_reflns_limit_l_max 17
_diffrn_reflns_limit_l_min -21
_diffrn_reflns_number 4772
_diffrn_reflns_theta_full 27.00
_diffrn_reflns_theta_max 27.00
_diffrn_reflns_theta_min 3.03
_diffrn_standards_number 0
_exptl_absorpt_coefficient_mu 4.770
_exptl_absorpt_correction_T_max 0.350
_exptl_absorpt_correction_T_min 0.123
_exptl_absorpt_correction_type multi-scan
_exptl_absorpt_process_details '(SADABS; Sheldrick, 1996)'
_exptl_crystal_colour colourless
_exptl_crystal_density_diffrn 1.795
_exptl_crystal_density_method 'not measured'
_exptl_crystal_description Needle
_exptl_crystal_F_000 912
_exptl_crystal_size_max 0.65
_exptl_crystal_size_mid 0.40
_exptl_crystal_size_min 0.22
_refine_diff_density_max 0.369
_refine_diff_density_min -0.674
_refine_ls_extinction_method none
_refine_ls_goodness_of_fit_ref 1.063
_refine_ls_hydrogen_treatment mixed
_refine_ls_matrix_type full
_refine_ls_number_parameters 114
_refine_ls_number_reflns 1849
_refine_ls_number_restraints 0
_refine_ls_restrained_S_all 1.063
_refine_ls_R_factor_all 0.0478
_refine_ls_R_factor_gt 0.0358
_refine_ls_shift/su_max 0.001
_refine_ls_shift/su_mean 0.000
_refine_ls_structure_factor_coef Fsqd
_refine_ls_weighting_details 'calc w = 1/[\s^2^(Fo^2^)+(0.0603P)^2^+0.561P] where P = (Fo^2^+2Fc^2^)/3'
_refine_ls_weighting_scheme calc
_refine_ls_wR_factor_gt 0.0930
_refine_ls_wR_factor_ref 0.0993
_reflns_number_gt 1511
_reflns_number_total 1849
_reflns_threshold_expression I>2\s(I)
_cod_data_source_file ci6690.cif
_cod_data_source_block I
_cod_depositor_comments
;
The following automatic conversions were performed:
'_symmetry_cell_setting' value 'Monoclinic' changed to 'monoclinic'
according to '/home/saulius/struct/CIF-dictionaries/cif_core.dic'
dictionary named 'cif_core.dic' version 2.4.1 from 2010-06-29.

Automatic conversion script
Id: cif_fix_enum 1527 2010-12-29 10:47:43Z saulius 

The following automatic conversions were performed:

'_symmetry_cell_setting' value 'Monoclinic' changed to 'monoclinic'
according to /home/saulius/struct/CIF-dictionaries/cif_core.dic
dictionary named 'cif_core.dic' version 2.4.1 from 2010-06-29.

Automatic conversion script
Id: cif_fix_values 1715 2011-07-08 13:25:40Z adriana 
;
_cod_original_sg_symbol_H-M 'C 2/c'
_cod_database_code 2207493
_cod_database_fobs_code 2207493

loop_
_symmetry_equiv_pos_as_xyz
'x, y, z'
'-x, y, -z+1/2'
'x+1/2, y+1/2, z'
'-x+1/2, y+1/2, -z+1/2'
'-x, -y, -z'
'x, -y, z-1/2'
'-x+1/2, -y+1/2, -z'
'x+1/2, -y+1/2, z-1/2'

loop_
_atom_site_label
_atom_site_fract_x
_atom_site_fract_y
_atom_site_fract_z
_atom_site_U_iso_or_equiv
_atom_site_adp_type
_atom_site_calc_flag
_atom_site_refinement_flags
_atom_site_occupancy
_atom_site_type_symbol
Br1 0.159991(11) 1.02890(8) 0.49045(2) 0.05388(16) Uani d . 1 Br
C1 0.11827(10) 0.5865(7) 0.2383(2) 0.0404(6) Uani d . 1 C
C2 0.16290(10) 0.6433(8) 0.2299(2) 0.0455(7) Uani d . 1 C
C3 0.20618(11) 0.8101(8) 0.2999(2) 0.0549(8) Uani d . 1 C
H3 0.2361 0.8466 0.2950 0.066 Uiso calc R 1 H
C4 0.20494(11) 0.9214(7) 0.3766(2) 0.0501(7) Uani d . 1 C
H4 0.2340 1.0334 0.4232 0.060 Uiso calc R 1 H
C5 0.16087(10) 0.8684(7) 0.3849(2) 0.0406(6) Uani d . 1 C
C6 0.11779(9) 0.7025(6) 0.31682(19) 0.0408(6) Uani d . 1 C
H6 0.0882 0.6671 0.3228 0.049 Uiso calc R 1 H
C7 0.07269(11) 0.4031(8) 0.1642(2) 0.0490(7) Uani d . 1 C
C8 -0.01342(13) 0.1961(10) 0.1113(3) 0.0787(12) Uani d . 1 C
H8A -0.0326 0.3354 0.0579 0.118 Uiso calc R 1 H
H8B -0.0358 0.1402 0.1360 0.118 Uiso calc R 1 H
H8C -0.0028 -0.0007 0.0933 0.118 Uiso calc R 1 H
H1 0.1331(18) 0.455(8) 0.115(3) 0.071(12) Uiso d . 1 H
O1 0.16642(11) 0.5394(6) 0.1563(2) 0.0668(7) Uani d . 1 O
O2 0.07150(9) 0.2952(7) 0.09539(16) 0.0699(7) Uani d . 1 O
O3 0.03332(7) 0.3671(6) 0.18152(16) 0.0589(6) Uani d . 1 O

loop_
_atom_site_aniso_label
_atom_site_aniso_U_11
_atom_site_aniso_U_22
_atom_site_aniso_U_33
_atom_site_aniso_U_12
_atom_site_aniso_U_13
_atom_site_aniso_U_23
Br1 0.0575(2) 0.0603(2) 0.0420(2) 0.00254(12) 0.02390(16) -0.00246(13)
C1 0.0379(12) 0.0452(14) 0.0368(15) 0.0064(10) 0.0180(11) 0.0067(12)
C2 0.0492(15) 0.0514(16) 0.0436(17) 0.0083(11) 0.0291(13) 0.0093(13)
C3 0.0437(14) 0.0621(19) 0.065(2) -0.0019(13) 0.0323(14) 0.0046(16)
C4 0.0409(13) 0.0527(16) 0.0512(19) -0.0038(11) 0.0193(13) -0.0008(14)
C5 0.0425(12) 0.0420(13) 0.0372(14) 0.0053(10) 0.0201(11) 0.0050(12)
C6 0.0377(12) 0.0454(14) 0.0412(15) 0.0033(10) 0.0214(11) 0.0060(12)
C7 0.0476(14) 0.0502(15) 0.0395(17) 0.0061(12) 0.0149(13) 0.0059(14)
C8 0.0512(17) 0.079(3) 0.077(3) -0.0193(17) 0.0115(17) -0.014(2)
O1 0.0694(15) 0.0903(19) 0.0575(16) 0.0044(13) 0.0445(14) 0.0006(13)
O2 0.0684(14) 0.0880(18) 0.0459(14) -0.0037(12) 0.0235(11) -0.0168(13)
O3 0.0420(10) 0.0699(14) 0.0571(14) -0.0084(9) 0.0195(10) -0.0081(12)

loop_
_atom_type_symbol
_atom_type_description
_atom_type_scat_dispersion_real
_atom_type_scat_dispersion_imag
_atom_type_scat_source
C C 0.0033 0.0016 'International Tables Vol C Tables 4.2.6.8 and 6.1.1.4'
H H 0.0000 0.0000 'International Tables Vol C Tables 4.2.6.8 and 6.1.1.4'
O O 0.0106 0.0060 'International Tables Vol C Tables 4.2.6.8 and 6.1.1.4'
Br Br -0.2901 2.4595 'International Tables Vol C Tables 4.2.6.8 and 6.1.1.4'

loop_
_geom_angle_atom_site_label_1
_geom_angle_atom_site_label_2
_geom_angle_atom_site_label_3
_geom_angle
_geom_angle_publ_flag
C2 C1 C6 119.3(3) ?
C2 C1 C7 119.3(3) ?
C6 C1 C7 121.3(3) ?
O1 C2 C3 117.5(3) y
O1 C2 C1 122.9(3) y
C3 C2 C1 119.6(3) ?
C4 C3 C2 120.2(3) ?
C4 C3 H3 119.9 ?
C2 C3 H3 119.9 ?
C3 C4 C5 120.5(3) ?
C3 C4 H4 119.7 ?
C5 C4 H4 119.7 ?
C6 C5 C4 120.3(3) ?
C6 C5 Br1 120.1(2) ?
C4 C5 Br1 119.6(2) ?
C5 C6 C1 120.1(2) ?
C5 C6 H6 120.0 ?
C1 C6 H6 120.0 ?
O2 C7 O3 123.6(3) yes
O2 C7 C1 123.7(3) yes
O3 C7 C1 112.7(3) ?
O3 C8 H8A 109.5 ?
O3 C8 H8B 109.5 ?
H8A C8 H8B 109.5 ?
O3 C8 H8C 109.5 ?
H8A C8 H8C 109.5 ?
H8B C8 H8C 109.5 ?
C2 O1 H1 105(3) ?
C7 O3 C8 116.2(3) yes

loop_
_geom_bond_atom_site_label_1
_geom_bond_atom_site_label_2
_geom_bond_distance
_geom_bond_publ_flag
Br1 C5 1.890(3) yes
C1 C2 1.399(4) ?
C1 C6 1.399(4) ?
C1 C7 1.479(4) yes
C2 O1 1.351(4) yes
C2 C3 1.388(4) ?
C3 C4 1.374(5) ?
C3 H3 0.93 ?
C4 C5 1.380(4) ?
C4 H4 0.93 ?
C5 C6 1.371(4) ?
C6 H6 0.93 ?
C7 O2 1.213(4) yes
C7 O3 1.328(4) yes
C8 O3 1.449(4) yes
C8 H8A 0.96 ?
C8 H8B 0.96 ?
C8 H8C 0.96 ?
O1 H1 0.93(4) ?

loop_
_geom_hbond_atom_site_label_D
_geom_hbond_atom_site_label_H
_geom_hbond_atom_site_label_A
_geom_hbond_distance_DH
_geom_hbond_distance_HA
_geom_hbond_distance_DA
_geom_hbond_angle_DHA
_geom_hbond_publ_flag
O1 H1 O2 0.93(4) 1.78(4) 2.617(4) 149(4) yes

loop_
_geom_torsion_atom_site_label_1
_geom_torsion_atom_site_label_2
_geom_torsion_atom_site_label_3
_geom_torsion_atom_site_label_4
_geom_torsion
C6 C1 C2 O1 -180.0(3)
C7 C1 C2 O1 0.4(4)
C6 C1 C2 C3 0.8(4)
C7 C1 C2 C3 -178.8(3)
O1 C2 C3 C4 -179.9(3)
C1 C2 C3 C4 -0.6(5)
C2 C3 C4 C5 0.1(5)
C3 C4 C5 C6 0.2(4)
C3 C4 C5 Br1 -179.3(2)
C4 C5 C6 C1 -0.1(4)
Br1 C5 C6 C1 179.39(19)
C2 C1 C6 C5 -0.4(4)
C7 C1 C6 C5 179.2(2)
C2 C1 C7 O2 0.3(5)
C6 C1 C7 O2 -179.3(3)
C2 C1 C7 O3 179.9(3)
C6 C1 C7 O3 0.2(4)
O2 C7 O3 C8 -1.8(5)
C1 C7 O3 C8 178.7(3)

loop_
_cod_related_entry_id
_cod_related_entry_database
_cod_related_entry_code
1 ChemSpider 70084
